data_2219726
loop_
_publ_author_name
'Cui, Li-Jing'
'Dai, Jing'

_publ_section_title
;
 4-Methyl-3-nitrobenzonitrile
;
_journal_coeditor_code WK2090
_journal_issue 10
_journal_name_full 'Acta Crystallographica Section E'
_journal_page_first o1898
_journal_paper_doi 10.1107/S1600536808027414
_journal_volume 64
_journal_year 2008
_chemical_formula_moiety 'C8 H6 N2 O2'
_chemical_formula_sum 'C8 H6 N2 O2'
_chemical_formula_weight 162.15
_chemical_name_systematic ?
_space_group_IT_number 14
_symmetry_cell_setting monoclinic
_symmetry_space_group_name_Hall '-P 2ybc'
_symmetry_space_group_name_H-M 'P 1 21/c 1'
_atom_sites_solution_hydrogens geom
_atom_sites_solution_primary direct
_atom_sites_solution_secondary difmap
_audit_creation_method SHELXL-97
_cell_angle_alpha 90.00(3)
_cell_angle_beta 99.13(3)
_cell_angle_gamma 90.00(3)
_cell_formula_units_Z 4
_cell_length_a 3.9088(8)
_cell_length_b 13.576(3)
_cell_length_c 14.819(4)
_cell_measurement_reflns_used 1764
_cell_measurement_temperature 298(2)
_cell_measurement_theta_max 27.59
_cell_measurement_theta_min 3.07
_cell_volume 776.4(3)
_computing_cell_refinement 'CrystalClear (Rigaku/MSC, 2005)'
_computing_data_collection 'CrystalClear (Rigaku/MSC, 2005)'
_computing_data_reduction 'CrystalClear (Rigaku/MSC, 2005)'
_computing_molecular_graphics 'SHELXTL (Sheldrick, 2008)'
_computing_publication_material 'SHELXTL (Sheldrick, 2008)'
_computing_structure_refinement 'SHELXL97 (Sheldrick, 2008)'
_computing_structure_solution 'SHELXS97 (Sheldrick, 2008)'
_diffrn_ambient_temperature 298(2)
_diffrn_detector_area_resol_mean 13.6612
_diffrn_measured_fraction_theta_full 0.993
_diffrn_measured_fraction_theta_max 0.993
_diffrn_measurement_device_type 'Rigaku Mercury2'
_diffrn_measurement_method \w
_diffrn_radiation_monochromator graphite
_diffrn_radiation_source 'fine-focus sealed tube'
_diffrn_radiation_type MoK\a
_diffrn_radiation_wavelength 0.71073
_diffrn_reflns_av_R_equivalents 0.0367
_diffrn_reflns_av_sigmaI/netI 0.0335
_diffrn_reflns_limit_h_max 5
_diffrn_reflns_limit_h_min -5
_diffrn_reflns_limit_k_max 17
_diffrn_reflns_limit_k_min -17
_diffrn_reflns_limit_l_max 19
_diffrn_reflns_limit_l_min -19
_diffrn_reflns_number 7589
_diffrn_reflns_theta_full 27.47
_diffrn_reflns_theta_max 27.47
_diffrn_reflns_theta_min 3.00
_exptl_absorpt_coefficient_mu 0.103
_exptl_absorpt_correction_T_max 0.990
_exptl_absorpt_correction_T_min 0.965
_exptl_absorpt_correction_type multi-scan
_exptl_absorpt_process_details '(CrystalClear; Rigaku/MSC, 2005)'
_exptl_crystal_colour colourless
_exptl_crystal_density_diffrn 1.387
_exptl_crystal_density_method 'not measured'
_exptl_crystal_description block
_exptl_crystal_F_000 336
_exptl_crystal_size_max 0.35
_exptl_crystal_size_mid 0.30
_exptl_crystal_size_min 0.1
_refine_diff_density_max 0.331
_refine_diff_density_min -0.280
_refine_ls_extinction_method none
_refine_ls_goodness_of_fit_ref 1.097
_refine_ls_hydrogen_treatment constr
_refine_ls_matrix_type full
_refine_ls_number_parameters 109
_refine_ls_number_reflns 1753
_refine_ls_number_restraints 0
_refine_ls_restrained_S_all 1.097
_refine_ls_R_factor_all 0.0867
_refine_ls_R_factor_gt 0.0676
_refine_ls_shift/su_max 0.000
_refine_ls_shift/su_mean 0.000
_refine_ls_structure_factor_coef Fsqd
_refine_ls_weighting_details 'calc w=1/[\s^2^(Fo^2^)+(0.1036P)^2^+0.2336P] where P=(Fo^2^+2Fc^2^)/3'
_refine_ls_weighting_scheme calc
_refine_ls_wR_factor_gt 0.1917
_refine_ls_wR_factor_ref 0.2077
_reflns_number_gt 1336
_reflns_number_total 1761
_reflns_threshold_expression >2sigma(I)
_cod_data_source_file wk2090.cif
_cod_data_source_block I
_cod_original_sg_symbol_H-M 'P 21/c'
_cod_database_code 2219726
_cod_database_fobs_code 2219726

loop_
_symmetry_equiv_pos_as_xyz
'x, y, z'
'-x, y+1/2, -z+1/2'
'-x, -y, -z'
'x, -y-1/2, z-1/2'

loop_
_atom_site_type_symbol
_atom_site_label
_atom_site_fract_x
_atom_site_fract_y
_atom_site_fract_z
_atom_site_U_iso_or_equiv
_atom_site_adp_type
_atom_site_calc_flag
_atom_site_refinement_flags
_atom_site_occupancy
O O1 1.0921(7) 0.79875(18) 0.59741(14) 0.1001(9) Uani d . 1
O O2 1.3658(7) 0.89476(18) 0.52048(17) 0.0932(8) Uani d . 1
N N1 1.1627(5) 0.82762(16) 0.52533(14) 0.0584(6) Uani d . 1
N N2 0.5214(8) 0.45178(18) 0.38967(18) 0.0803(8) Uani d . 1
C C1 1.0021(5) 0.77768(15) 0.44045(14) 0.0444(5) Uani d . 1
C C8 0.6195(7) 0.53049(18) 0.38358(16) 0.0568(6) Uani d . 1
C C2 0.9631(5) 0.82620(16) 0.35611(15) 0.0462(5) Uani d . 1
C C6 0.8914(6) 0.68242(16) 0.45126(14) 0.0470(5) Uani d . 1
H H6 0.9185 0.6535 0.5088 0.056 Uiso calc R 1
C C4 0.6963(6) 0.67560(17) 0.28898(15) 0.0530(6) Uani d . 1
H H4 0.5942 0.6412 0.2374 0.064 Uiso calc R 1
C C5 0.7388(6) 0.63055(16) 0.37444(15) 0.0463(5) Uani d . 1
C C3 0.8057(7) 0.77130(18) 0.28090(16) 0.0559(6) Uani d . 1
H H3 0.7738 0.8004 0.2234 0.067 Uiso calc R 1
C C7 1.0660(8) 0.93151(18) 0.3406(2) 0.0672(7) Uani d . 1
H H7A 1.1700 0.9601 0.3976 0.101 Uiso calc R 1
H H7B 0.8641 0.9687 0.3157 0.101 Uiso calc R 1
H H7C 1.2293 0.9326 0.2985 0.101 Uiso calc R 1

loop_
_atom_site_aniso_label
_atom_site_aniso_U_11
_atom_site_aniso_U_22
_atom_site_aniso_U_33
_atom_site_aniso_U_12
_atom_site_aniso_U_13
_atom_site_aniso_U_23
O1 0.145(2) 0.1075(18) 0.0430(11) -0.0405(15) 0.0006(12) -0.0087(11)
O2 0.0966(17) 0.0881(15) 0.0906(16) -0.0397(13) 0.0017(12) -0.0237(12)
N1 0.0605(12) 0.0593(12) 0.0523(12) -0.0039(10) -0.0011(9) -0.0117(9)
N2 0.106(2) 0.0562(14) 0.0755(16) -0.0203(13) 0.0039(14) -0.0061(11)
C1 0.0410(10) 0.0476(12) 0.0436(11) 0.0013(9) 0.0041(8) -0.0064(9)
C8 0.0662(15) 0.0501(13) 0.0521(14) -0.0036(11) 0.0029(11) -0.0063(10)
C2 0.0447(11) 0.0456(11) 0.0496(12) 0.0061(9) 0.0119(9) 0.0026(9)
C6 0.0517(12) 0.0478(12) 0.0402(11) 0.0010(9) 0.0034(9) 0.0011(9)
C4 0.0619(14) 0.0521(13) 0.0417(12) 0.0062(10) -0.0014(10) -0.0048(9)
C5 0.0483(12) 0.0446(11) 0.0452(12) 0.0015(9) 0.0049(8) -0.0036(9)
C3 0.0708(16) 0.0543(13) 0.0415(12) 0.0083(11) 0.0058(10) 0.0059(9)
C7 0.0707(17) 0.0504(14) 0.0807(19) -0.0005(12) 0.0125(14) 0.0096(12)

loop_
_atom_type_symbol
_atom_type_description
_atom_type_scat_dispersion_real
_atom_type_scat_dispersion_imag
_atom_type_scat_source
C C 0.0033 0.0016 'International Tables Vol C Tables 4.2.6.8 and 6.1.1.4'
N N 0.0061 0.0033 'International Tables Vol C Tables 4.2.6.8 and 6.1.1.4'
O O 0.0106 0.0060 'International Tables Vol C Tables 4.2.6.8 and 6.1.1.4'
H H 0.0000 0.0000 'International Tables Vol C Tables 4.2.6.8 and 6.1.1.4'

loop_
_geom_angle_atom_site_label_1
_geom_angle_atom_site_label_2
_geom_angle_atom_site_label_3
_geom_angle
O1 N1 O2 122.4(2)
O1 N1 C1 118.5(2)
O2 N1 C1 119.1(2)
C6 C1 C2 123.55(19)
C6 C1 N1 115.43(19)
C2 C1 N1 121.0(2)
N2 C8 C5 178.9(3)
C3 C2 C1 115.6(2)
C3 C2 C7 118.4(2)
C1 C2 C7 125.9(2)
C1 C6 C5 118.75(19)
C1 C6 H6 120.6
C5 C6 H6 120.6
C3 C4 C5 119.9(2)
C3 C4 H4 120.0
C5 C4 H4 120.0
C6 C5 C4 119.7(2)
C6 C5 C8 120.1(2)
C4 C5 C8 120.2(2)
C4 C3 C2 122.4(2)
C4 C3 H3 118.8
C2 C3 H3 118.8
C2 C7 H7A 109.5
C2 C7 H7B 109.5
H7A C7 H7B 109.5
C2 C7 H7C 109.5
H7A C7 H7C 109.5
H7B C7 H7C 109.5

loop_
_geom_bond_atom_site_label_1
_geom_bond_atom_site_label_2
_geom_bond_distance
O1 N1 1.210(3)
O2 N1 1.218(3)
N1 C1 1.478(3)
N2 C8 1.144(3)
C1 C6 1.381(3)
C1 C2 1.400(3)
C8 C5 1.450(3)
C2 C3 1.400(3)
C2 C7 1.513(3)
C6 C5 1.390(3)
C6 H6 0.9300
C4 C3 1.379(3)
C4 C5 1.392(3)
C4 H4 0.9300
C3 H3 0.9300
C7 H7A 0.9600
C7 H7B 0.9600
C7 H7C 0.9600

loop_
_geom_torsion_atom_site_label_1
_geom_torsion_atom_site_label_2
_geom_torsion_atom_site_label_3
_geom_torsion_atom_site_label_4
_geom_torsion
O1 N1 C1 C6 -23.2(3)
O2 N1 C1 C6 155.4(2)
O1 N1 C1 C2 155.8(2)
O2 N1 C1 C2 -25.6(3)
C6 C1 C2 C3 -0.8(3)
N1 C1 C2 C3 -179.68(19)
C6 C1 C2 C7 177.4(2)
N1 C1 C2 C7 -1.4(3)
C2 C1 C6 C5 1.3(3)
N1 C1 C6 C5 -179.76(19)
C1 C6 C5 C4 -0.9(3)
C1 C6 C5 C8 -179.9(2)
C3 C4 C5 C6 0.0(3)
C3 C4 C5 C8 179.1(2)
C5 C4 C3 C2 0.5(4)
C1 C2 C3 C4 -0.1(3)
C7 C2 C3 C4 -178.5(2)

loop_
_cod_related_entry_id
_cod_related_entry_database
_cod_related_entry_code
1 ChemSpider 512297
